data_4114073
loop_
_publ_author_name
'Dmitri V. Konarev'
'Salavat S. Khasanov'
'Gunzi Saito'
'Akihiro Otsuka'
'Yukihiro Yoshida'
'Rimma N. Lyubovskaya'

_publ_contact_author_address
;
Devision of chemistry, Graduate School of Science,
Kyoto University, Sakyo-ku, Kyoto 606-8502, Japan
;
_publ_contact_author_email saito@kuchem.kyoto-u.ac.jp
_publ_contact_author_name 'Prof. Gunzi Saito'
_publ_section_title
;
 Formation of Single-Bonded (C60-)2 and (C70-)2 Dimers in Crystalline
 Ionic Complexes of Fullerenes
;
_journal_name_full 'Journal of the American Chemical Society'
_journal_page_first 10074
_journal_page_last 10083
_journal_paper_doi 10.1021/ja035546a
_journal_volume 125
_journal_year 2003
_chemical_formula_moiety '(C60 1-), (C20 H30 Cr1 1+), 2(C6 H4 Cl2)'
_chemical_formula_sum 'C184 H76 Cl8 Cr2'
_chemical_formula_weight 2674.05
_chemical_name_systematic
;
 ?
;
_space_group_IT_number 15
_symmetry_cell_setting monoclinic
_symmetry_space_group_name_Hall '-C 2yc'
_symmetry_space_group_name_H-M 'C 1 2/c 1'
_atom_sites_solution_hydrogens geom
_atom_sites_solution_primary direct
_atom_sites_solution_secondary difmap
_audit_creation_method SHELXL-97
_cell_angle_alpha 90.00
_cell_angle_beta 123.415(8)
_cell_angle_gamma 90.00
_cell_formula_units_Z 2
_cell_length_a 23.167(5)
_cell_length_b 20.983(5)
_cell_length_c 14.609(2)
_cell_measurement_reflns_used 16000
_cell_measurement_temperature 293(2)
_cell_measurement_theta_max 25
_cell_measurement_theta_min 2
_cell_volume 5928(2)
_computing_cell_refinement MAC-DENZO
_computing_data_collection MAC-DENZO
_computing_data_reduction MAC-DENZO
_computing_molecular_graphics ORTEP-3
_computing_structure_refinement 'SHELXL-97 (Sheldrick, 1997)'
_computing_structure_solution 'SHELXS-97 (Sheldrick, 1990)'
_diffrn_ambient_temperature 293(2)
_diffrn_detector_area_resol_mean 0.08
_diffrn_measured_fraction_theta_full 0.978
_diffrn_measured_fraction_theta_max 0.978
_diffrn_measurement_device_type 'MAC-Science Image Plate'
_diffrn_measurement_method 'Image plate oscillation pattern reflections integration'
_diffrn_radiation_monochromator graphite
_diffrn_radiation_source 'fine-focus sealed tube'
_diffrn_radiation_type MoK\a
_diffrn_radiation_wavelength 0.71073
_diffrn_reflns_av_R_equivalents 0.052
_diffrn_reflns_av_sigmaI/netI 0.170
_diffrn_reflns_limit_h_max 27
_diffrn_reflns_limit_h_min 0
_diffrn_reflns_limit_k_max 24
_diffrn_reflns_limit_k_min 0
_diffrn_reflns_limit_l_max 14
_diffrn_reflns_limit_l_min -17
_diffrn_reflns_number 5000
_diffrn_reflns_theta_full 24.78
_diffrn_reflns_theta_max 24.78
_diffrn_reflns_theta_min 2.56
_exptl_absorpt_coefficient_mu 0.430
_exptl_absorpt_correction_T_max 0.805
_exptl_absorpt_correction_T_min 0.805
_exptl_absorpt_correction_type none
_exptl_crystal_colour black
_exptl_crystal_density_diffrn 1.498
_exptl_crystal_description parallelepiped
_exptl_crystal_F_000 2728
_exptl_crystal_size_max 0.5
_exptl_crystal_size_mid 0.5
_exptl_crystal_size_min 0.5
_refine_diff_density_max 0.605
_refine_diff_density_min -0.339
_refine_diff_density_rms 0.056
_refine_ls_extinction_method none
_refine_ls_goodness_of_fit_ref 1.031
_refine_ls_hydrogen_treatment mixed
_refine_ls_matrix_type full
_refine_ls_number_parameters 1031
_refine_ls_number_reflns 5000
_refine_ls_number_restraints 990
_refine_ls_restrained_S_all 1.031
_refine_ls_R_factor_all 0.1193
_refine_ls_R_factor_gt 0.0808
_refine_ls_shift/su_max 0.156
_refine_ls_shift/su_mean 0.014
_refine_ls_structure_factor_coef Fsqd
_refine_ls_weighting_details 'calc w=1/[\s^2^(Fo^2^)+(0.1488P)^2^+10.9074P] where P=(Fo^2^+2Fc^2^)/3'
_refine_ls_weighting_scheme calc
_refine_ls_wR_factor_gt 0.2235
_refine_ls_wR_factor_ref 0.2591
_reflns_number_gt 3277
_reflns_number_total 5000
_reflns_threshold_expression >2sigma(I)
_cod_data_source_file ja035546asi20030414_021453.cif
_cod_data_source_block s22p1
_cod_original_sg_symbol_H-M 'C 1 21/c 1'
_cod_database_code 4114073

loop_
_symmetry_equiv_pos_as_xyz
'x, y, z'
'x, -y, z+1/2'
'x+1/2, y+1/2, z'
'x+1/2, -y+1/2, z+1/2'
'-x, -y, -z'
'-x, y, -z-1/2'
'-x+1/2, -y+1/2, -z'
'-x+1/2, y+1/2, -z-1/2'

loop_
_atom_site_label
_atom_site_type_symbol
_atom_site_fract_x
_atom_site_fract_y
_atom_site_fract_z
_atom_site_U_iso_or_equiv
_atom_site_adp_type
_atom_site_occupancy
_atom_site_symmetry_multiplicity
_atom_site_calc_flag
_atom_site_refinement_flags
_atom_site_disorder_assembly
_atom_site_disorder_group
Cr1 Cr 0.2500 0.2500 0.0000 0.0534(3) Uani 1 2 d S . .
C1 C 0.2028(2) 0.3290(2) 0.0363(4) 0.0659(12) Uani 1 1 d . . .
C2 C 0.1499(2) 0.2936(3) -0.0511(4) 0.0738(14) Uani 1 1 d . . .
C3 C 0.1533(3) 0.2304(3) -0.0119(5) 0.0824(16) Uani 1 1 d . . .
C4 C 0.2094(3) 0.2292(2) 0.1009(5) 0.0738(14) Uani 1 1 d . . .
C5 C 0.2392(2) 0.2902(2) 0.1282(4) 0.0654(12) Uani 1 1 d . . .
C6 C 0.2157(4) 0.3991(3) 0.0319(7) 0.109(2) Uani 1 1 d . . .
H6A H 0.2006 0.4106 -0.0413 0.152 Uiso 1 1 d . . .
H6B H 0.2644 0.4074 0.0804 0.152 Uiso 1 1 d . . .
H6C H 0.1910 0.4237 0.0552 0.152 Uiso 1 1 d . . .
C7 C 0.0966(4) 0.3179(5) -0.1641(6) 0.135(3) Uani 1 1 d . . .
H7A H 0.0643 0.3446 -0.1607 0.189 Uiso 1 1 d . . .
H7B H 0.0729 0.2825 -0.2117 0.189 Uiso 1 1 d . . .
H7C H 0.1192 0.3422 -0.1917 0.189 Uiso 1 1 d . . .
C8 C 0.1054(4) 0.1771(5) -0.0742(9) 0.162(4) Uani 1 1 d . . .
H8A H 0.1259 0.1380 -0.0340 0.227 Uiso 1 1 d . . .
H8B H 0.0991 0.1746 -0.1440 0.227 Uiso 1 1 d . . .
H8C H 0.0628 0.1846 -0.0808 0.227 Uiso 1 1 d . . .
C9 C 0.2326(5) 0.1727(3) 0.1782(7) 0.129(3) Uani 1 1 d . . .
H9A H 0.2790 0.1766 0.2337 0.180 Uiso 1 1 d . . .
H9B H 0.2251 0.1343 0.1343 0.180 Uiso 1 1 d . . .
H9C H 0.2035 0.1697 0.2055 0.180 Uiso 1 1 d . . .
C10 C 0.2987(3) 0.3101(4) 0.2406(5) 0.106(2) Uani 1 1 d . . .
H10A H 0.3194 0.3480 0.2344 0.149 Uiso 1 1 d . . .
H10B H 0.3323 0.2765 0.2714 0.149 Uiso 1 1 d . . .
H10C H 0.2822 0.3182 0.2871 0.149 Uiso 1 1 d . . .
C101 C 0.1205(15) 0.3949(14) 0.191(3) 0.074(4) Uani 0.33 1 d PU . .
C102 C 0.0096(15) 0.1706(9) 0.296(2) 0.072(4) Uani 0.33 1 d PU . .
C103 C 0.1162(15) 0.3126(17) 0.169(3) 0.083(4) Uani 0.33 1 d PU . .
C104 C -0.0678(19) 0.4934(11) 0.176(3) 0.084(5) Uani 0.33 1 d PU . .
C105 C 0.1386(12) 0.4464(12) 0.343(2) 0.070(4) Uani 0.33 1 d PU . .
C106 C 0.1747(10) 0.3641(13) 0.464(2) 0.078(4) Uani 0.33 1 d PU . .
C107 C 0.0003(16) 0.4598(13) 0.086(2) 0.087(4) Uani 0.33 1 d PU . .
C108 C 0.1246(13) 0.4335(14) 0.250(2) 0.094(4) Uani 0.33 1 d PU . .
C109 C 0.1313(13) 0.2184(13) 0.365(3) 0.072(4) Uani 0.33 1 d PU . .
C110 C 0.0884(13) 0.1900(10) 0.317(2) 0.071(4) Uani 0.33 1 d PU . .
C111 C 0.0179(18) 0.3410(18) 0.027(2) 0.082(4) Uani 0.33 1 d PU . .
C112 C 0.0754(15) 0.1892(9) 0.246(3) 0.078(4) Uani 0.33 1 d PU . .
C113 C 0.1090(15) 0.3534(18) 0.153(3) 0.086(4) Uani 0.33 1 d PU . .
C114 C 0.1536(11) 0.4090(14) 0.465(2) 0.074(4) Uani 0.33 1 d PU . .
C115 C 0.1437(11) 0.3127(12) 0.5212(15) 0.075(4) Uani 0.33 1 d PU . .
C116 C 0.0708(15) 0.3336(17) 0.5332(16) 0.070(5) Uani 0.33 1 d PU . .
C117 C 0.0270(17) 0.1820(12) 0.364(3) 0.075(5) Uani 0.33 1 d PU . .
C118 C 0.0568(14) 0.1809(9) 0.350(2) 0.071(4) Uani 0.33 1 d PU . .
C119 C 0.0001(18) 0.4999(9) 0.304(3) 0.075(5) Uani 0.33 1 d PU . .
C120 C 0.1078(14) 0.2334(11) 0.4699(17) 0.070(4) Uani 0.33 1 d PU . .
C121 C 0.1428(11) 0.2712(14) 0.4934(18) 0.072(4) Uani 0.33 1 d PU . .
C122 C 0.0808(17) 0.2986(18) 0.5318(17) 0.072(5) Uani 0.33 1 d PU . .
C123 C -0.0627(17) 0.4887(12) 0.246(3) 0.088(6) Uani 0.33 1 d PU . .
C124 C 0.0257(17) 0.2426(18) 0.072(3) 0.084(5) Uani 0.33 1 d PU . .
C125 C 0.0551(17) 0.4040(16) 0.5083(19) 0.073(5) Uani 0.33 1 d PU . .
C126 C 0.1066(14) 0.3285(15) 0.5405(14) 0.067(4) Uani 0.33 1 d PU . .
C127 C 0.0334(18) 0.4290(16) 0.081(3) 0.086(4) Uani 0.33 1 d PU . .
C128 C 0.1651(11) 0.2800(15) 0.330(3) 0.071(4) Uani 0.33 1 d PU . .
C129 C 0.0713(16) 0.2777(16) 0.109(3) 0.090(4) Uani 0.33 1 d PU . .
C130 C 0.0698(16) 0.2295(14) 0.4745(19) 0.076(5) Uani 0.33 1 d PU . .
C131 C 0.0498(19) 0.4563(15) 0.133(3) 0.086(4) Uani 0.33 1 d PU . .
C132 C 0.0362(19) 0.4828(12) 0.171(3) 0.089(5) Uani 0.33 1 d PU . .
C133 C 0.070(2) 0.3296(19) 0.091(3) 0.091(5) Uani 0.33 1 d PU . .
C134 C 0.0590(18) 0.2008(14) 0.177(3) 0.079(5) Uani 0.33 1 d PU . .
C135 C 0.0885(14) 0.3668(16) 0.5339(14) 0.069(4) Uani 0.33 1 d PU . .
C136 C 0.0249(19) 0.1836(11) 0.176(2) 0.088(5) Uani 0.33 1 d PU . .
C137 C 0.1010(15) 0.4734(11) 0.285(3) 0.073(5) Uani 0.33 1 d PU . .
C138 C 0.006(2) 0.276(2) 0.032(2) 0.085(4) Uani 0.33 1 d PU . .
C139 C -0.0324(17) 0.3703(15) -0.0117(17) 0.086(4) Uani 0.33 1 d PU . .
C140 C 0.1089(17) 0.4703(13) 0.342(3) 0.075(5) Uani 0.33 1 d PU . .
C141 C 0.1061(14) 0.2663(13) 0.5087(17) 0.083(4) Uani 0.33 1 d PU . .
C142 C 0.0775(16) 0.4690(13) 0.205(3) 0.082(4) Uani 0.33 1 d PU . .
C143 C 0.1441(14) 0.3912(15) 0.251(3) 0.080(4) Uani 0.33 1 d PU . .
C144 C 0.0672(14) 0.2030(12) 0.426(2) 0.079(4) Uani 0.33 1 d PU . .
C145 C 0.0791(17) 0.3994(17) 0.121(3) 0.094(4) Uani 0.33 1 d PU . .
C146 C 0.0211(18) 0.2030(14) 0.414(3) 0.091(5) Uani 0.33 1 d PU . .
C147 C 0.1400(11) 0.2438(12) 0.455(2) 0.069(4) Uani 0.33 1 d PU . .
C148 C 0.1640(11) 0.2832(15) 0.463(2) 0.084(4) Uani 0.33 1 d PU . .
C149 C -0.0261(19) 0.3042(16) -0.008(2) 0.091(5) Uani 0.33 1 d PU . .
C150 C 0.0846(16) 0.4377(17) 0.166(3) 0.091(4) Uani 0.33 1 d PU . .
C151 C -0.0109(19) 0.4176(14) 0.029(2) 0.074(4) Uani 0.33 1 d PU . .
C152 C -0.0539(16) 0.2678(16) -0.004(2) 0.071(5) Uani 0.33 1 d PU . .
C153 C 0.1817(9) 0.3280(13) 0.435(2) 0.075(4) Uani 0.33 1 d PU . .
C154 C 0.1138(16) 0.2082(13) 0.301(3) 0.076(5) Uani 0.33 1 d PU . .
C155 C 0.1809(9) 0.3326(15) 0.377(2) 0.067(4) Uani 0.33 1 d PU . .
C156 C 0.1601(10) 0.4053(13) 0.328(2) 0.074(4) Uani 0.33 1 d PU . .
C157 C 0.1329(14) 0.4062(14) 0.4977(17) 0.076(4) Uani 0.33 1 d PU . .
C158 C 0.0707(17) 0.2338(14) 0.143(2) 0.080(4) Uani 0.33 1 d PU . .
C159 C 0.1613(11) 0.4146(14) 0.399(2) 0.083(4) Uani 0.33 1 d PU . .
C160 C -0.1281(13) 0.4389(12) 0.043(2) 0.072(5) Uani 0.33 1 d PU . .
C161 C 0.1089(16) 0.2067(14) 0.402(3) 0.101(6) Uani 0.33 1 d PU . .
C162 C 0.1662(13) 0.3162(17) 0.302(3) 0.101(5) Uani 0.33 1 d PU . .
C163 C 0.1358(13) 0.4467(13) 0.400(3) 0.079(5) Uani 0.33 1 d PU . .
C164 C -0.0932(15) 0.4450(12) 0.0301(19) 0.067(4) Uani 0.33 1 d PU . .
C165 C 0.1392(14) 0.2956(15) 0.225(3) 0.078(5) Uani 0.33 1 d PU . .
C166 C 0.1571(11) 0.3653(13) 0.5037(17) 0.072(4) Uani 0.33 1 d PU . .
C167 C -0.0847(16) 0.4738(12) 0.098(2) 0.094(5) Uani 0.33 1 d PU . .
C168 C 0.1788(9) 0.3689(14) 0.398(2) 0.074(4) Uani 0.33 1 d PU . .
C169 C 0.1756(10) 0.2917(15) 0.391(2) 0.079(4) Uani 0.33 1 d PU . .
C170 C 0.1323(14) 0.3573(13) 0.5283(16) 0.079(4) Uani 0.33 1 d PU . .
C171 C 0.1709(12) 0.3715(15) 0.329(3) 0.084(5) Uani 0.33 1 d PU . .
C172 C 0.1408(13) 0.2640(14) 0.261(3) 0.083(4) Uani 0.33 1 d PU . .
C173 C 0.0241(19) 0.2406(15) 0.470(2) 0.082(6) Uani 0.33 1 d PU . .
C174 C 0.0414(15) 0.4939(10) 0.353(3) 0.069(5) Uani 0.33 1 d PU . .
C175 C 0.0370(16) 0.1721(10) 0.273(3) 0.084(5) Uani 0.33 1 d PU . .
C176 C 0.0931(19) 0.4138(18) 0.508(2) 0.095(6) Uani 0.33 1 d PU . .
C177 C 0.1560(12) 0.2476(15) 0.403(2) 0.083(5) Uani 0.33 1 d PU . .
C178 C -0.0510(17) 0.4398(15) 0.028(2) 0.080(5) Uani 0.33 1 d PU . .
C179 C -0.0558(17) 0.4694(14) 0.072(3) 0.077(5) Uani 0.33 1 d PU . .
C180 C -0.018(2) 0.4878(12) 0.126(3) 0.081(5) Uani 0.33 1 d PU . .
C181 C 0.1491(14) 0.2423(16) 0.338(3) 0.082(5) Uani 0.33 1 d PU . .
C182 C 0.0526(18) 0.3627(19) 0.065(2) 0.082(4) Uani 0.33 1 d PU . .
C183 C 0.1124(16) 0.2690(14) 0.183(3) 0.077(4) Uani 0.33 1 d PU . .
C184 C 0.036(2) 0.3067(19) 0.048(3) 0.078(4) Uani 0.33 1 d PU . .
C185 C -0.0255(13) 0.5043(9) 0.225(3) 0.075(5) Uani 0.33 1 d PU . .
C186 C 0.0969(16) 0.2232(15) 0.212(3) 0.094(5) Uani 0.33 1 d PU . .
C187 C 0.018(2) 0.3892(19) 0.038(2) 0.089(5) Uani 0.33 1 d PU . .
C188 C 0.1421(13) 0.3567(15) 0.229(3) 0.087(5) Uani 0.33 1 d PU . .
C189 C 0.1674(10) 0.3229(14) 0.4892(17) 0.072(3) Uani 0.33 1 d PU . .
C190 C 0.0279(19) 0.2135(15) 0.116(3) 0.086(5) Uani 0.33 1 d PU . .
Cl1 Cl 0.4732(4) 0.4282(5) 0.4016(9) 0.297(5) Uani 0.653(7) 1 d PDU A 1
Cl2 Cl 0.3910(5) 0.5158(3) 0.1835(6) 0.237(4) Uani 0.653(7) 1 d PDU A 1
C1S C 0.4015(4) 0.4636(4) 0.3537(8) 0.100(3) Uani 0.653(7) 1 d PGDU A 1
C2S C 0.3821(7) 0.4454(5) 0.4250(7) 0.200(6) Uani 0.653(7) 1 d PGDU A 1
H2S H 0.4115 0.4202 0.4857 0.240 Uiso 0.653(7) 1 calc PR A 1
C3S C 0.3185(8) 0.4651(7) 0.4049(12) 0.239(10) Uani 0.653(7) 1 d PGDU A 1
H3S H 0.3056 0.4530 0.4524 0.286 Uiso 0.653(7) 1 calc PR A 1
C4S C 0.2743(5) 0.5029(6) 0.3136(14) 0.230(10) Uani 0.653(7) 1 d PGDU A 1
H4S H 0.2320 0.5160 0.3004 0.275 Uiso 0.653(7) 1 calc PR A 1
C5S C 0.2937(5) 0.5211(4) 0.2423(9) 0.152(5) Uani 0.653(7) 1 d PGDU A 1
H5S H 0.2643 0.5463 0.1816 0.182 Uiso 0.653(7) 1 calc PR A 1
C6S C 0.3573(6) 0.5014(4) 0.2624(7) 0.123(4) Uani 0.653(7) 1 d PGDU A 1
Cl3 Cl 0.3138(5) 0.5515(3) 0.1730(7) 0.170(4) Uani 0.347(7) 1 d PDU A 2
Cl4 Cl 0.2969(6) 0.4875(7) 0.3587(13) 0.174(4) Uani 0.347(7) 1 d PDU A 2
C7S C 0.3725(8) 0.5046(9) 0.2811(12) 0.123(7) Uani 0.347(7) 1 d PGDU A 2
C8S C 0.4276(9) 0.4934(9) 0.2696(13) 0.118(6) Uani 0.347(7) 1 d PGDU A 2
H8S H 0.4279 0.5120 0.2120 0.142 Uiso 0.347(7) 1 calc PR A 2
C9S C 0.4825(9) 0.4543(11) 0.3447(18) 0.176(11) Uani 0.347(7) 1 d PGDU A 2
H9S H 0.5192 0.4469 0.3369 0.212 Uiso 0.347(7) 1 calc PR A 2
C10S C 0.4822(9) 0.4264(10) 0.4311(17) 0.127(7) Uani 0.347(7) 1 d PGDU A 2
H10S H 0.5187 0.4004 0.4810 0.153 Uiso 0.347(7) 1 calc PR A 2
C11S C 0.4271(9) 0.4376(8) 0.4426(13) 0.131(7) Uani 0.347(7) 1 d PGDU A 2
H11S H 0.4268 0.4190 0.5002 0.157 Uiso 0.347(7) 1 calc PR A 2
C12S C 0.3722(8) 0.4767(8) 0.3675(13) 0.112(5) Uani 0.347(7) 1 d PGDU A 2

loop_
_atom_site_aniso_label
_atom_site_aniso_U_11
_atom_site_aniso_U_22
_atom_site_aniso_U_33
_atom_site_aniso_U_23
_atom_site_aniso_U_13
_atom_site_aniso_U_12
Cr1 0.0470(5) 0.0587(6) 0.0536(5) 0.0017(5) 0.0270(4) 0.0071(5)
C1 0.066(3) 0.059(3) 0.076(3) 0.003(2) 0.041(3) 0.015(2)
C2 0.048(2) 0.099(4) 0.068(3) -0.001(3) 0.028(2) 0.020(3)
C3 0.060(3) 0.093(4) 0.113(4) -0.037(3) 0.060(3) -0.023(3)
C4 0.088(4) 0.073(3) 0.093(4) 0.008(3) 0.070(3) 0.010(3)
C5 0.064(3) 0.074(3) 0.061(3) -0.006(2) 0.036(2) 0.010(2)
C6 0.134(6) 0.066(4) 0.146(6) 0.011(4) 0.090(5) 0.019(4)
C7 0.080(4) 0.199(9) 0.085(4) 0.009(5) 0.019(4) 0.053(5)
C8 0.122(6) 0.160(8) 0.246(11) -0.106(8) 0.128(7) -0.079(6)
C9 0.189(8) 0.091(4) 0.176(7) 0.050(5) 0.145(7) 0.037(5)
C10 0.093(4) 0.140(6) 0.068(3) -0.019(4) 0.034(3) 0.015(4)
C101 0.076(8) 0.097(7) 0.079(7) 0.014(6) 0.062(6) -0.021(6)
C102 0.077(8) 0.048(7) 0.080(8) 0.011(6) 0.036(6) 0.000(7)
C103 0.082(9) 0.101(8) 0.097(8) 0.000(6) 0.069(6) 0.009(8)
C104 0.086(9) 0.062(9) 0.083(9) 0.001(8) 0.033(7) 0.014(8)
C105 0.058(8) 0.066(8) 0.080(8) -0.007(6) 0.034(6) -0.019(6)
C106 0.057(8) 0.090(7) 0.078(9) -0.017(6) 0.031(6) -0.010(7)
C107 0.097(7) 0.087(8) 0.087(8) 0.020(6) 0.056(6) -0.006(7)
C108 0.085(8) 0.095(8) 0.108(6) 0.011(6) 0.057(6) -0.015(6)
C109 0.064(8) 0.065(8) 0.079(8) 0.008(6) 0.034(6) 0.017(6)
C110 0.065(8) 0.063(8) 0.081(7) -0.008(7) 0.038(7) 0.021(5)
C111 0.099(8) 0.100(6) 0.072(8) 0.002(7) 0.064(6) -0.002(6)
C112 0.088(8) 0.058(8) 0.083(6) -0.015(6) 0.044(6) 0.020(6)
C113 0.082(8) 0.103(7) 0.097(7) 0.009(6) 0.064(5) -0.002(7)
C114 0.063(8) 0.078(7) 0.069(9) -0.019(6) 0.029(6) -0.010(7)
C115 0.066(8) 0.081(6) 0.051(7) 0.005(6) 0.015(6) 0.010(6)
C116 0.081(9) 0.079(8) 0.048(8) 0.002(8) 0.034(7) 0.001(7)
C117 0.081(9) 0.064(9) 0.076(7) 0.022(6) 0.040(7) -0.003(7)
C118 0.073(8) 0.045(7) 0.083(8) 0.018(7) 0.035(6) 0.013(7)
C119 0.081(9) 0.060(8) 0.077(9) -0.007(8) 0.038(7) 0.005(8)
C120 0.077(8) 0.067(7) 0.053(7) 0.023(6) 0.028(6) 0.016(6)
C121 0.063(8) 0.080(6) 0.060(8) 0.010(6) 0.026(6) 0.016(6)
C122 0.091(10) 0.068(8) 0.050(7) 0.009(8) 0.034(7) -0.004(7)
C123 0.097(11) 0.080(10) 0.097(11) -0.009(8) 0.060(9) 0.025(8)
C124 0.097(10) 0.088(8) 0.074(8) -0.021(6) 0.053(7) 0.012(7)
C125 0.078(9) 0.078(9) 0.069(8) -0.010(7) 0.044(7) -0.002(9)
C126 0.070(8) 0.073(9) 0.046(7) 0.002(7) 0.024(7) -0.005(6)
C127 0.093(8) 0.091(8) 0.087(8) 0.014(6) 0.056(6) -0.012(6)
C128 0.048(7) 0.082(7) 0.091(6) -0.002(6) 0.043(7) 0.012(6)
C129 0.097(8) 0.102(8) 0.088(7) -0.011(6) 0.063(5) 0.011(7)
C130 0.092(8) 0.075(9) 0.061(8) 0.031(6) 0.042(6) 0.010(7)
C131 0.094(7) 0.082(8) 0.081(7) 0.016(6) 0.049(6) -0.018(6)
C132 0.095(9) 0.076(9) 0.098(11) 0.023(7) 0.054(8) -0.012(7)
C133 0.100(8) 0.101(8) 0.091(8) -0.004(7) 0.064(5) 0.003(6)
C134 0.078(9) 0.075(9) 0.083(7) -0.017(6) 0.044(7) 0.015(7)
C135 0.088(9) 0.072(8) 0.037(6) -0.013(7) 0.028(7) -0.003(7)
C136 0.090(8) 0.068(9) 0.101(9) -0.015(7) 0.050(7) 0.014(7)
C137 0.069(9) 0.059(8) 0.078(7) 0.011(7) 0.033(7) -0.028(6)
C138 0.094(7) 0.088(8) 0.079(9) -0.015(7) 0.052(7) 0.010(6)
C139 0.106(8) 0.098(9) 0.060(7) 0.016(7) 0.050(7) 0.001(8)
C140 0.070(9) 0.067(8) 0.084(8) -0.001(7) 0.040(7) -0.016(6)
C141 0.093(9) 0.090(9) 0.058(8) 0.017(6) 0.036(6) 0.012(7)
C142 0.086(8) 0.079(8) 0.085(7) 0.016(6) 0.048(6) -0.022(6)
C143 0.073(8) 0.093(8) 0.094(7) 0.009(7) 0.059(6) -0.016(7)
C144 0.085(8) 0.071(8) 0.074(9) 0.025(6) 0.039(7) 0.005(7)
C145 0.095(8) 0.108(9) 0.099(7) 0.013(6) 0.065(5) -0.012(7)
C146 0.105(9) 0.087(10) 0.093(9) 0.023(7) 0.062(8) -0.006(8)
C147 0.059(7) 0.062(7) 0.063(7) 0.018(6) 0.020(6) 0.022(6)
C148 0.071(8) 0.083(7) 0.088(9) 0.007(7) 0.038(7) 0.008(6)
C149 0.104(8) 0.107(10) 0.074(8) -0.008(7) 0.058(7) 0.015(7)
C150 0.092(8) 0.098(9) 0.094(7) 0.013(6) 0.059(6) -0.017(6)
C151 0.081(8) 0.083(7) 0.069(7) 0.029(6) 0.049(6) -0.009(6)
C152 0.079(8) 0.065(9) 0.056(8) -0.023(7) 0.028(7) 0.020(7)
C153 0.057(8) 0.081(7) 0.072(8) -0.002(6) 0.026(6) 0.009(7)
C154 0.070(8) 0.072(9) 0.088(9) -0.008(7) 0.045(6) 0.024(6)
C155 0.041(7) 0.081(7) 0.073(8) 0.003(6) 0.027(6) 0.009(7)
C156 0.047(7) 0.076(8) 0.095(7) -0.004(5) 0.038(6) -0.024(7)
C157 0.077(9) 0.080(7) 0.060(8) -0.020(7) 0.031(7) -0.016(7)
C158 0.089(8) 0.081(9) 0.080(8) -0.019(6) 0.054(7) 0.017(7)
C159 0.061(8) 0.080(8) 0.095(7) 0.000(6) 0.034(7) -0.014(6)
C160 0.068(8) 0.063(8) 0.070(9) 0.011(8) 0.028(7) 0.010(7)
C161 0.102(10) 0.091(10) 0.103(10) 0.031(8) 0.053(8) 0.023(8)
C162 0.086(10) 0.110(9) 0.110(8) -0.006(6) 0.056(8) -0.001(8)
C163 0.075(9) 0.072(8) 0.076(8) -0.006(7) 0.033(7) -0.017(6)
C164 0.074(8) 0.058(8) 0.061(7) 0.023(6) 0.032(6) 0.017(7)
C165 0.064(8) 0.097(9) 0.095(7) -0.002(6) 0.057(6) 0.011(7)
C166 0.059(8) 0.090(6) 0.055(8) -0.011(6) 0.024(6) -0.009(6)
C167 0.097(9) 0.082(9) 0.090(9) 0.007(7) 0.043(7) 0.017(8)
C168 0.048(7) 0.081(6) 0.093(8) -0.002(5) 0.039(7) -0.014(6)
C169 0.052(8) 0.078(6) 0.096(7) -0.004(6) 0.032(7) 0.019(7)
C170 0.079(8) 0.087(7) 0.060(8) -0.008(6) 0.032(6) -0.013(6)
C171 0.064(8) 0.090(9) 0.104(9) 0.009(7) 0.051(8) -0.014(7)
C172 0.072(9) 0.095(8) 0.094(6) -0.001(6) 0.053(7) 0.023(7)
C173 0.096(10) 0.083(10) 0.070(9) 0.031(7) 0.048(8) -0.017(9)
C174 0.065(8) 0.061(8) 0.083(10) -0.010(8) 0.042(7) -0.003(7)
C175 0.092(10) 0.059(8) 0.095(8) -0.001(8) 0.049(8) 0.014(8)
C176 0.096(11) 0.103(12) 0.077(9) -0.019(8) 0.042(8) -0.009(9)
C177 0.068(8) 0.075(9) 0.086(8) -0.004(7) 0.029(7) 0.019(6)
C178 0.090(10) 0.071(9) 0.071(8) 0.015(6) 0.040(8) -0.006(8)
C179 0.087(8) 0.067(9) 0.070(9) 0.022(6) 0.039(7) 0.001(7)
C180 0.097(9) 0.068(9) 0.074(9) 0.015(6) 0.045(7) -0.005(7)
C181 0.067(8) 0.080(10) 0.103(9) 0.009(8) 0.049(7) 0.022(6)
C182 0.091(7) 0.105(7) 0.078(8) 0.014(6) 0.064(6) -0.005(5)
C183 0.077(9) 0.089(7) 0.089(6) -0.006(6) 0.061(6) 0.018(7)
C184 0.093(8) 0.103(6) 0.072(8) -0.007(6) 0.065(6) 0.008(6)
C185 0.074(9) 0.050(7) 0.085(9) 0.008(7) 0.034(7) 0.009(6)
C186 0.087(8) 0.094(10) 0.099(8) -0.008(7) 0.051(6) 0.018(7)
C187 0.103(8) 0.098(7) 0.082(8) 0.009(6) 0.061(6) -0.003(6)
C188 0.076(8) 0.104(8) 0.103(8) 0.003(6) 0.063(6) -0.007(7)
C189 0.050(7) 0.083(5) 0.053(8) -0.003(6) 0.010(5) 0.001(6)
C190 0.088(8) 0.086(9) 0.087(8) -0.012(6) 0.051(6) 0.017(7)
Cl1 0.133(5) 0.243(9) 0.362(10) -0.054(8) 0.040(5) 0.072(5)
Cl2 0.391(11) 0.184(5) 0.235(6) -0.032(4) 0.236(8) -0.081(6)
C1S 0.105(7) 0.055(5) 0.121(7) -0.015(4) 0.051(6) 0.000(5)
C2S 0.282(19) 0.154(15) 0.169(13) -0.027(10) 0.127(15) -0.138(13)
C3S 0.33(2) 0.27(3) 0.233(19) -0.157(13) 0.23(2) -0.228(16)
C4S 0.229(16) 0.135(16) 0.42(3) -0.170(15) 0.240(19) -0.120(11)
C5S 0.130(9) 0.070(8) 0.179(13) -0.043(8) 0.038(8) 0.001(7)
C6S 0.141(9) 0.068(8) 0.135(9) -0.019(6) 0.059(7) -0.027(6)
Cl3 0.148(6) 0.105(5) 0.173(7) -0.011(4) 0.035(5) -0.006(4)
Cl4 0.184(8) 0.158(7) 0.263(10) -0.028(8) 0.176(8) -0.020(7)
C7S 0.133(13) 0.129(18) 0.107(12) -0.018(10) 0.067(10) -0.006(11)
C8S 0.130(11) 0.147(15) 0.093(11) 0.006(9) 0.071(9) -0.019(9)
C9S 0.168(16) 0.18(2) 0.216(19) 0.019(15) 0.128(14) 0.028(14)
C10S 0.137(14) 0.046(10) 0.133(14) 0.021(10) 0.033(12) 0.044(11)
C11S 0.126(11) 0.135(15) 0.108(12) 0.011(10) 0.049(10) -0.058(10)
C12S 0.138(11) 0.080(11) 0.151(12) -0.039(8) 0.100(10) -0.020(9)

loop_
_atom_type_symbol
_atom_type_description
_atom_type_scat_dispersion_real
_atom_type_scat_dispersion_imag
_atom_type_scat_source
C C 0.0033 0.0016 'International Tables Vol C Tables 4.2.6.8 and 6.1.1.4'
Cl Cl 0.1484 0.1585 'International Tables Vol C Tables 4.2.6.8 and 6.1.1.4'
Cr Cr 0.3209 0.6236 'International Tables Vol C Tables 4.2.6.8 and 6.1.1.4'
H H 0.0000 0.0000 'International Tables Vol C Tables 4.2.6.8 and 6.1.1.4'

loop_
_geom_angle_atom_site_label_1
_geom_angle_atom_site_label_2
_geom_angle_atom_site_label_3
_geom_angle
_geom_angle_site_symmetry_1
_geom_angle_site_symmetry_3
C4 Cr1 C4 180.0(4) . 7
C4 Cr1 C3 38.2(2) . .
C4 Cr1 C3 141.8(2) 7 .
C4 Cr1 C3 141.8(2) . 7
C4 Cr1 C3 38.2(2) 7 7
C3 Cr1 C3 180.0(5) . 7
C4 Cr1 C5 37.45(19) . .
C4 Cr1 C5 142.55(19) 7 .
C3 Cr1 C5 63.01(19) . .
C3 Cr1 C5 116.99(19) 7 .
C4 Cr1 C5 142.55(19) . 7
C4 Cr1 C5 37.45(19) 7 7
C3 Cr1 C5 116.99(19) . 7
C3 Cr1 C5 63.01(19) 7 7
C5 Cr1 C5 180.0(3) . 7
C4 Cr1 C2 63.2(2) . .
C4 Cr1 C2 116.8(2) 7 .
C3 Cr1 C2 38.0(2) . .
C3 Cr1 C2 142.0(2) 7 .
C5 Cr1 C2 62.35(17) . .
C5 Cr1 C2 117.65(17) 7 .
C4 Cr1 C2 116.8(2) . 7
C4 Cr1 C2 63.2(2) 7 7
C3 Cr1 C2 142.0(2) . 7
C3 Cr1 C2 38.0(2) 7 7
C5 Cr1 C2 117.65(17) . 7
C5 Cr1 C2 62.35(17) 7 7
C2 Cr1 C2 180.0(3) . 7
C4 Cr1 C1 62.21(18) . .
C4 Cr1 C1 117.79(18) 7 .
C3 Cr1 C1 62.55(19) . .
C3 Cr1 C1 117.45(19) 7 .
C5 Cr1 C1 36.85(17) . .
C5 Cr1 C1 143.16(17) 7 .
C2 Cr1 C1 37.00(18) . .
C2 Cr1 C1 143.00(19) 7 .
C4 Cr1 C1 117.79(18) . 7
C4 Cr1 C1 62.20(18) 7 7
C3 Cr1 C1 117.45(19) . 7
C3 Cr1 C1 62.55(19) 7 7
C5 Cr1 C1 143.16(17) . 7
C5 Cr1 C1 36.84(17) 7 7
C2 Cr1 C1 143.00(18) . 7
C2 Cr1 C1 37.00(18) 7 7
C1 Cr1 C1 180.000(1) . 7
C5 C1 C2 109.4(5) . .
C5 C1 C6 125.7(5) . .
C2 C1 C6 124.9(5) . .
C5 C1 Cr1 71.0(2) . .
C2 C1 Cr1 71.5(3) . .
C6 C1 Cr1 125.9(4) . .
C1 C2 C3 107.4(4) . .
C1 C2 C7 126.8(6) . .
C3 C2 C7 125.8(6) . .
C1 C2 Cr1 71.5(2) . .
C3 C2 Cr1 70.4(3) . .
C7 C2 Cr1 125.9(4) . .
C4 C3 C2 107.0(4) . .
C4 C3 C8 126.3(7) . .
C2 C3 C8 126.6(7) . .
C4 C3 Cr1 70.8(3) . .
C2 C3 Cr1 71.6(3) . .
C8 C3 Cr1 125.3(4) . .
C5 C4 C3 107.7(5) . .
C5 C4 C9 125.7(6) . .
C3 C4 C9 126.6(6) . .
C5 C4 Cr1 71.5(3) . .
C3 C4 Cr1 71.0(3) . .
C9 C4 Cr1 123.3(4) . .
C1 C5 C4 108.5(4) . .
C1 C5 C10 126.5(5) . .
C4 C5 C10 124.9(5) . .
C1 C5 Cr1 72.2(3) . .
C4 C5 Cr1 71.1(3) . .
C10 C5 Cr1 124.8(4) . .
C2S C1S C6S 120.0 . .
C2S C1S Cl1 103.4(9) . .
C6S C1S Cl1 136.5(9) . .
C1S C2S C3S 119.9 . .
C2S C3S C4S 120.1 . .
C5S C4S C3S 120.0 . .
C4S C5S C6S 119.9 . .
C5S C6S C1S 120.1 . .
C5S C6S Cl2 128.1(8) . .
C1S C6S Cl2 111.7(8) . .
C12S C7S C8S 119.9 . .
C12S C7S Cl3 132.6(10) . .
C8S C7S Cl3 107.5(10) . .
C7S C8S C9S 120.1 . .
C10S C9S C8S 120.0 . .
C11S C10S C9S 119.9 . .
C10S C11S C12S 120.1 . .
C7S C12S C11S 120.0 . .
C7S C12S Cl4 113.1(10) . .
C11S C12S Cl4 126.3(10) . .

loop_
_geom_bond_atom_site_label_1
_geom_bond_atom_site_label_2
_geom_bond_distance
_geom_bond_site_symmetry_2
Cr1 C4 2.187(4) .
Cr1 C4 2.187(4) 7
Cr1 C3 2.189(5) .
Cr1 C3 2.189(5) 7
Cr1 C5 2.191(4) .
Cr1 C5 2.191(4) 7
Cr1 C2 2.206(4) .
Cr1 C2 2.206(4) 7
Cr1 C1 2.206(4) .
Cr1 C1 2.206(4) 7
C1 C5 1.390(7) .
C1 C2 1.400(7) .
C1 C6 1.508(8) .
C2 C3 1.431(8) .
C2 C7 1.504(8) .
C3 C4 1.430(8) .
C3 C8 1.483(9) .
C4 C5 1.405(7) .
C4 C9 1.515(8) .
C5 C10 1.508(7) .
Cl1 C1S 1.588(8) .
Cl2 C6S 1.738(10) .
C1S C2S 1.3955 .
C1S C6S 1.3980 .
C2S C3S 1.3973 .
C3S C4S 1.3979 .
C4S C5S 1.3954 .
C5S C6S 1.3973 .
Cl3 C7S 1.716(12) .
Cl4 C12S 1.692(13) .
C7S C12S 1.3961 .
C7S C8S 1.3962 .
C8S C9S 1.3984 .
C9S C10S 1.3961 .
C10S C11S 1.3960 .
C11S C12S 1.3984 .
